data_1561173
loop_
_publ_author_name
'Shankar, Majji'
'Saha, Arijit'
'Sau, Somratan'
'Ghosh, Arghadip'
'Gandon, Vincent'
'Sahoo, Akhila Kumar'

_publ_section_title
;
 Harnessing Sulfur and Nitrogen in the Cobalt (III)-Catalyzed
 Unsymmetrical Double Annulation of Thioamides: Probing the Origin of
 Chemo- and Regioselectivity
;
_journal_name_full 'Chemical Science'
_journal_paper_doi 10.1039/D1SC00765C
_journal_year 2021
_chemical_formula_sum 'C36 H25 N O S'
_chemical_formula_weight 519.63
_space_group_IT_number 14
_space_group_name_Hall '-P 2ybc'
_space_group_name_H-M_alt 'P 1 21/c 1'
_symmetry_cell_setting monoclinic
_symmetry_space_group_name_Hall '-P 2ybc'
_symmetry_space_group_name_H-M 'P 1 21/c 1'
_atom_sites_solution_hydrogens geom
_atom_sites_solution_primary direct
_atom_sites_solution_secondary difmap
_audit_creation_method SHELXL-97
_audit_update_record
;
2020-11-23 deposited with the CCDC.	2021-03-19 downloaded from the CCDC.
;
_cell_angle_alpha 90.00
_cell_angle_beta 102.9570(10)
_cell_angle_gamma 90.00
_cell_formula_units_Z 4
_cell_length_a 13.5770(4)
_cell_length_b 9.7186(3)
_cell_length_c 21.3735(8)
_cell_measurement_reflns_used 9975
_cell_measurement_temperature 296(2)
_cell_measurement_theta_max 27.28
_cell_measurement_theta_min 2.60
_cell_volume 2748.41(16)
_computing_cell_refinement 'Bruker SMART'
_computing_data_collection 'Bruker APEX3'
_computing_data_reduction 'Bruker SAINT'
_computing_molecular_graphics 'Bruker SHELXTL'
_computing_publication_material 'Bruker SHELXTL'
_computing_structure_refinement 'SHELXL-97 (Sheldrick, 1997)'
_computing_structure_solution 'SHELXS-97 (Sheldrick, 1990)'
_diffrn_ambient_temperature 296(2)
_diffrn_measured_fraction_theta_full ACTA50
_diffrn_measured_fraction_theta_max 0.965
_diffrn_measurement_device_type 'Bruker D8 VENTURE Photon III detector'
_diffrn_measurement_method '\f and \w scans'
_diffrn_radiation_monochromator graphite
_diffrn_radiation_source 'micro-focus sealed tube'
_diffrn_radiation_type MoK\a
_diffrn_radiation_wavelength 0.71073
_diffrn_reflns_av_R_equivalents 0.0461
_diffrn_reflns_av_sigmaI/netI 0.0570
_diffrn_reflns_limit_h_max 18
_diffrn_reflns_limit_h_min -12
_diffrn_reflns_limit_k_max 12
_diffrn_reflns_limit_k_min -12
_diffrn_reflns_limit_l_max 28
_diffrn_reflns_limit_l_min -23
_diffrn_reflns_number 18167
_diffrn_reflns_theta_full 28.33
_diffrn_reflns_theta_max 28.33
_diffrn_reflns_theta_min 2.20
_exptl_absorpt_coefficient_mu 0.148
_exptl_absorpt_correction_type none
_exptl_crystal_colour yellow
_exptl_crystal_density_diffrn 1.256
_exptl_crystal_density_method 'not measured'
_exptl_crystal_description plate
_exptl_crystal_F_000 1088
_exptl_crystal_size_max 0.210
_exptl_crystal_size_mid 0.109
_exptl_crystal_size_min 0.08
_refine_diff_density_max 0.334
_refine_diff_density_min -0.334
_refine_diff_density_rms 0.043
_refine_ls_extinction_method none
_refine_ls_goodness_of_fit_ref 1.037
_refine_ls_hydrogen_treatment mixed
_refine_ls_matrix_type full
_refine_ls_number_parameters 353
_refine_ls_number_reflns 6620
_refine_ls_number_restraints 0
_refine_ls_restrained_S_all 1.037
_refine_ls_R_factor_all 0.1166
_refine_ls_R_factor_gt 0.0674
_refine_ls_shift/su_max 0.001
_refine_ls_shift/su_mean 0.000
_refine_ls_structure_factor_coef Fsqd
_refine_ls_weighting_details 'calc w=1/[\s^2^(Fo^2^)+(0.1009P)^2^+0.9145P] where P=(Fo^2^+2Fc^2^)/3'
_refine_ls_weighting_scheme calc
_refine_ls_wR_factor_gt 0.1822
_refine_ls_wR_factor_ref 0.2153
_reflns_number_gt 3931
_reflns_number_total 6620
_reflns_threshold_expression >2sigma(I)
_cod_data_source_file d1sc00765c3.cif
_cod_data_source_block aks
_cod_original_sg_symbol_H-M 'P 21/c'
_cod_database_code 1561173

loop_
_symmetry_equiv_pos_as_xyz
'x, y, z'
'-x, y+1/2, -z+1/2'
'-x, -y, -z'
'x, -y-1/2, z-1/2'

loop_
_atom_site_label
_atom_site_type_symbol
_atom_site_fract_x
_atom_site_fract_y
_atom_site_fract_z
_atom_site_U_iso_or_equiv
_atom_site_adp_type
_atom_site_occupancy
_atom_site_symmetry_multiplicity
_atom_site_calc_flag
_atom_site_refinement_flags
_atom_site_disorder_assembly
_atom_site_disorder_group
S1 S 0.55798(5) 1.09457(7) 0.86919(5) 0.0695(3) Uani 1 1 d . . .
N1 N 0.40767(13) 1.0117(2) 0.90942(11) 0.0482(5) Uani 1 1 d . . .
C2 C 0.50637(16) 0.8201(2) 0.87914(11) 0.0424(5) Uani 1 1 d . . .
C3 C 0.35242(16) 0.7739(2) 0.91905(12) 0.0461(5) Uani 1 1 d . . .
C4 C 0.59073(16) 0.7767(2) 0.85397(12) 0.0464(5) Uani 1 1 d . . .
C5 C 0.65729(17) 0.8752(2) 0.83127(12) 0.0468(6) Uani 1 1 d . . .
C6 C 0.48439(17) 0.9613(2) 0.88657(12) 0.0473(6) Uani 1 1 d . . .
O1 O 0.41458(15) 0.49807(19) 0.92939(12) 0.0776(7) Uani 1 1 d . . .
C7 C 0.44055(16) 0.7246(2) 0.89908(12) 0.0451(5) Uani 1 1 d . . .
C8 C 0.33872(16) 0.9140(2) 0.92256(12) 0.0457(5) Uani 1 1 d . . .
C9 C 0.73528(18) 0.8184(2) 0.79813(13) 0.0492(6) Uani 1 1 d . . .
C10 C 0.24967(17) 0.9810(2) 0.93999(13) 0.0483(6) Uani 1 1 d . . .
C11 C 0.27270(18) 0.6795(3) 0.93354(15) 0.0562(7) Uani 1 1 d . . .
C12 C 0.46850(19) 0.5833(2) 0.90002(14) 0.0536(6) Uani 1 1 d . . .
C13 C 0.71302(19) 1.1210(3) 0.81639(14) 0.0541(6) Uani 1 1 d . . .
C14 C 0.64821(17) 1.0126(3) 0.83607(13) 0.0505(6) Uani 1 1 d . . .
C15 C 0.5485(2) 0.5415(3) 0.87557(15) 0.0598(7) Uani 1 1 d . . .
H15 H 0.5639 0.4483 0.8749 0.072 Uiso 1 1 calc R . .
C16 C 0.2667(2) 1.0892(3) 0.98342(14) 0.0571(7) Uani 1 1 d . . .
H16 H 0.3326 1.1137 1.0030 0.069 Uiso 1 1 calc R . .
C17 C 0.60680(19) 0.6366(3) 0.85173(14) 0.0578(7) Uani 1 1 d . . .
H17 H 0.6587 0.6049 0.8335 0.069 Uiso 1 1 calc R . .
C18 C 0.15183(19) 0.9484(3) 0.91096(16) 0.0676(8) Uani 1 1 d . . .
H18 H 0.1388 0.8784 0.8806 0.081 Uiso 1 1 calc R . .
C19 C 0.2135(2) 0.6013(3) 0.8845(2) 0.0774(9) Uani 1 1 d . . .
H19 H 0.2259 0.6032 0.8435 0.093 Uiso 1 1 calc R . .
C20 C 0.8318(2) 0.7890(4) 0.83059(16) 0.0757(9) Uani 1 1 d . . .
H20 H 0.8507 0.8051 0.8745 0.091 Uiso 1 1 calc R . .
C21 C 0.8742(3) 0.7100(4) 0.7347(2) 0.0893(11) Uani 1 1 d . . .
H21 H 0.9209 0.6743 0.7131 0.107 Uiso 1 1 calc R . .
C22 C 0.1873(3) 1.1604(3) 0.99771(16) 0.0736(9) Uani 1 1 d . . .
H22 H 0.1995 1.2331 1.0267 0.088 Uiso 1 1 calc R . .
C1 C 0.4385(3) 0.3583(3) 0.93578(17) 0.0731(9) Uani 1 1 d . . .
H1A H 0.4269 0.3166 0.8940 0.110 Uiso 1 1 calc R . .
H1B H 0.3967 0.3144 0.9607 0.110 Uiso 1 1 calc R . .
H1C H 0.5083 0.3477 0.9570 0.110 Uiso 1 1 calc R . .
C23 C 0.0725(2) 1.0193(4) 0.9266(2) 0.0846(11) Uani 1 1 d . . .
H23 H 0.0063 0.9944 0.9077 0.102 Uiso 1 1 calc R . .
C24 C 0.0898(3) 1.1243(4) 0.9692(2) 0.0871(11) Uani 1 1 d . . .
H24 H 0.0359 1.1719 0.9791 0.105 Uiso 1 1 calc R . .
C25 C 0.2525(2) 0.6760(3) 0.99386(18) 0.0752(9) Uani 1 1 d . . .
H25 H 0.2911 0.7281 1.0270 0.090 Uiso 1 1 calc R . .
C26 C 0.6702(3) 1.2175(4) 0.77038(16) 0.0782(9) Uani 1 1 d . . .
H26 H 0.6023 1.2102 0.7498 0.094 Uiso 1 1 calc R . .
C27 C 0.7278(3) 1.3249(4) 0.75485(18) 0.0921(11) Uani 1 1 d . . .
H27 H 0.6986 1.3892 0.7240 0.111 Uiso 1 1 calc R . .
C28 C 0.7096(3) 0.7907(4) 0.73401(16) 0.0882(11) Uani 1 1 d . . .
H28 H 0.6442 0.8088 0.7111 0.106 Uiso 1 1 calc R . .
C29 C 0.1362(3) 0.5210(4) 0.8973(3) 0.1066(15) Uani 1 1 d . . .
H29 H 0.0970 0.4686 0.8645 0.128 Uiso 1 1 calc R . .
C30 C 0.8275(3) 1.3361(4) 0.7850(2) 0.0893(11) Uani 1 1 d . . .
H30 H 0.8666 1.4064 0.7737 0.107 Uiso 1 1 calc R . .
C31 C 0.9022(2) 0.7355(4) 0.7987(2) 0.0917(11) Uani 1 1 d . . .
H31 H 0.9679 0.7173 0.8211 0.110 Uiso 1 1 calc R . .
C32 C 0.8692(2) 1.2452(4) 0.8311(2) 0.0985(13) Uani 1 1 d . . .
H32 H 0.9368 1.2541 0.8520 0.118 Uiso 1 1 calc R . .
C33 C 0.1743(3) 0.5941(4) 1.0051(3) 0.1069(15) Uani 1 1 d . . .
H33 H 0.1607 0.5911 1.0458 0.128 Uiso 1 1 calc R . .
C34 C 0.1168(3) 0.5174(4) 0.9559(4) 0.1208(19) Uani 1 1 d . . .
H34 H 0.0644 0.4630 0.9636 0.145 Uiso 1 1 calc R . .
C35 C 0.8119(2) 1.1387(4) 0.8476(2) 0.0868(11) Uani 1 1 d . . .
H35 H 0.8410 1.0785 0.8803 0.104 Uiso 1 1 calc R . .
C36 C 0.7788(4) 0.7364(5) 0.7023(2) 0.1030(13) Uani 1 1 d . . .
H36 H 0.7596 0.7180 0.6586 0.124 Uiso 1 1 calc R . .

loop_
_atom_site_aniso_label
_atom_site_aniso_U_11
_atom_site_aniso_U_22
_atom_site_aniso_U_33
_atom_site_aniso_U_23
_atom_site_aniso_U_13
_atom_site_aniso_U_12
S1 0.0549(4) 0.0449(4) 0.1189(7) -0.0048(4) 0.0408(4) -0.0026(3)
N1 0.0358(9) 0.0441(10) 0.0701(14) 0.0064(9) 0.0232(9) 0.0088(8)
C2 0.0355(10) 0.0393(11) 0.0515(14) -0.0015(10) 0.0077(10) 0.0005(8)
C3 0.0357(10) 0.0423(11) 0.0606(16) 0.0000(11) 0.0115(10) 0.0000(9)
C4 0.0380(11) 0.0448(12) 0.0566(15) -0.0024(11) 0.0108(10) 0.0021(9)
C5 0.0372(11) 0.0489(13) 0.0548(15) -0.0012(11) 0.0112(10) 0.0026(9)
C6 0.0418(11) 0.0416(12) 0.0581(16) -0.0028(11) 0.0100(10) -0.0008(9)
O1 0.0709(12) 0.0424(10) 0.132(2) 0.0128(11) 0.0486(13) 0.0069(9)
C7 0.0403(11) 0.0387(11) 0.0556(15) -0.0025(10) 0.0092(10) 0.0010(9)
C8 0.0369(10) 0.0441(12) 0.0565(15) -0.0018(10) 0.0109(10) 0.0018(9)
C9 0.0475(12) 0.0486(13) 0.0545(16) -0.0032(11) 0.0179(11) 0.0005(10)
C10 0.0408(11) 0.0452(12) 0.0617(16) 0.0061(11) 0.0173(11) 0.0049(9)
C11 0.0426(12) 0.0437(13) 0.087(2) 0.0041(13) 0.0235(13) 0.0033(10)
C12 0.0507(13) 0.0384(12) 0.0745(19) 0.0007(11) 0.0201(12) 0.0005(10)
C13 0.0494(13) 0.0505(14) 0.0661(18) -0.0007(12) 0.0207(12) -0.0026(11)
C14 0.0410(11) 0.0482(13) 0.0634(17) -0.0012(11) 0.0144(11) 0.0011(10)
C15 0.0597(15) 0.0385(12) 0.085(2) 0.0007(12) 0.0245(14) 0.0052(11)
C16 0.0585(14) 0.0550(14) 0.0599(17) 0.0027(12) 0.0174(12) 0.0085(12)
C17 0.0518(14) 0.0485(13) 0.078(2) -0.0045(12) 0.0253(13) 0.0093(11)
C18 0.0440(13) 0.0612(16) 0.097(2) -0.0008(15) 0.0143(14) 0.0052(12)
C19 0.0554(15) 0.0583(17) 0.120(3) -0.0168(17) 0.0237(17) -0.0102(13)
C20 0.0509(15) 0.105(2) 0.072(2) -0.0163(18) 0.0156(14) 0.0152(16)
C21 0.096(3) 0.078(2) 0.115(3) -0.016(2) 0.069(2) -0.0031(19)
C22 0.086(2) 0.0684(19) 0.076(2) 0.0023(15) 0.0390(18) 0.0206(16)
C1 0.082(2) 0.0457(14) 0.094(2) 0.0079(14) 0.0253(18) 0.0050(14)
C23 0.0418(14) 0.078(2) 0.137(3) 0.012(2) 0.0264(17) 0.0109(14)
C24 0.074(2) 0.084(2) 0.119(3) 0.022(2) 0.055(2) 0.0318(18)
C25 0.0715(19) 0.0669(18) 0.097(3) 0.0151(17) 0.0407(18) 0.0069(15)
C26 0.076(2) 0.081(2) 0.072(2) 0.0134(17) 0.0044(16) -0.0133(17)
C27 0.113(3) 0.081(2) 0.078(2) 0.0206(18) 0.011(2) -0.019(2)
C28 0.084(2) 0.118(3) 0.062(2) -0.012(2) 0.0169(17) 0.024(2)
C29 0.0630(19) 0.072(2) 0.189(5) -0.026(3) 0.037(3) -0.0216(17)
C30 0.101(3) 0.077(2) 0.098(3) 0.004(2) 0.039(2) -0.030(2)
C31 0.0537(17) 0.108(3) 0.118(3) -0.017(2) 0.0298(19) 0.0167(17)
C32 0.0532(17) 0.086(2) 0.153(4) 0.029(3) 0.016(2) -0.0127(16)
C33 0.103(3) 0.088(3) 0.156(4) 0.033(3) 0.084(3) 0.017(2)
C34 0.082(3) 0.068(2) 0.233(6) 0.010(3) 0.081(4) -0.009(2)
C35 0.0465(15) 0.077(2) 0.133(3) 0.037(2) 0.0119(17) -0.0023(14)
C36 0.123(3) 0.123(3) 0.072(2) -0.021(2) 0.041(2) 0.018(3)

loop_
_atom_type_symbol
_atom_type_description
_atom_type_scat_dispersion_real
_atom_type_scat_dispersion_imag
_atom_type_scat_source
C C 0.0033 0.0016 'International Tables Vol C Tables 4.2.6.8 and 6.1.1.4'
H H 0.0000 0.0000 'International Tables Vol C Tables 4.2.6.8 and 6.1.1.4'
N N 0.0061 0.0033 'International Tables Vol C Tables 4.2.6.8 and 6.1.1.4'
O O 0.0106 0.0060 'International Tables Vol C Tables 4.2.6.8 and 6.1.1.4'
S S 0.1246 0.1234 'International Tables Vol C Tables 4.2.6.8 and 6.1.1.4'

loop_
_geom_angle_atom_site_label_1
_geom_angle_atom_site_label_2
_geom_angle_atom_site_label_3
_geom_angle
_geom_angle_site_symmetry_1
_geom_angle_site_symmetry_3
_geom_angle_publ_flag
C6 S1 C14 103.78(12) . . ?
C6 N1 C8 115.70(19) . . ?
C7 C2 C6 115.9(2) . . ?
C7 C2 C4 122.0(2) . . ?
C6 C2 C4 122.1(2) . . ?
C8 C3 C7 118.5(2) . . ?
C8 C3 C11 118.6(2) . . ?
C7 C3 C11 122.8(2) . . ?
C17 C4 C2 116.7(2) . . ?
C17 C4 C5 121.1(2) . . ?
C2 C4 C5 122.3(2) . . ?
C14 C5 C4 123.1(2) . . ?
C14 C5 C9 119.1(2) . . ?
C4 C5 C9 117.7(2) . . ?
N1 C6 C2 126.5(2) . . ?
N1 C6 S1 109.82(17) . . ?
C2 C6 S1 123.67(18) . . ?
C12 O1 C1 120.3(2) . . ?
C2 C7 C12 116.8(2) . . ?
C2 C7 C3 119.5(2) . . ?
C12 C7 C3 123.6(2) . . ?
C3 C8 N1 123.5(2) . . ?
C3 C8 C10 124.8(2) . . ?
N1 C8 C10 111.64(19) . . ?
C28 C9 C20 117.9(3) . . ?
C28 C9 C5 119.8(2) . . ?
C20 C9 C5 122.2(2) . . ?
C18 C10 C16 118.5(2) . . ?
C18 C10 C8 122.9(2) . . ?
C16 C10 C8 118.4(2) . . ?
C25 C11 C19 119.2(3) . . ?
C25 C11 C3 120.8(3) . . ?
C19 C11 C3 119.9(3) . . ?
O1 C12 C15 123.7(2) . . ?
O1 C12 C7 115.3(2) . . ?
C15 C12 C7 120.8(2) . . ?
C35 C13 C26 118.0(3) . . ?
C35 C13 C14 121.8(3) . . ?
C26 C13 C14 119.8(2) . . ?
C5 C14 C13 127.5(2) . . ?
C5 C14 S1 124.7(2) . . ?
C13 C14 S1 107.75(17) . . ?
C12 C15 C17 120.7(2) . . ?
C22 C16 C10 120.6(3) . . ?
C4 C17 C15 122.5(2) . . ?
C10 C18 C23 120.3(3) . . ?
C29 C19 C11 119.7(4) . . ?
C9 C20 C31 120.9(3) . . ?
C36 C21 C31 120.0(3) . . ?
C16 C22 C24 120.0(3) . . ?
C24 C23 C18 120.8(3) . . ?
C23 C24 C22 119.8(3) . . ?
C11 C25 C33 119.7(4) . . ?
C13 C26 C27 120.5(3) . . ?
C30 C27 C26 119.9(3) . . ?
C9 C28 C36 121.4(3) . . ?
C34 C29 C19 121.1(4) . . ?
C32 C30 C27 120.1(3) . . ?
C21 C31 C20 119.6(3) . . ?
C30 C32 C35 120.4(3) . . ?
C34 C33 C25 120.2(4) . . ?
C29 C34 C33 120.2(4) . . ?
C13 C35 C32 121.0(3) . . ?
C21 C36 C28 120.1(4) . . ?

loop_
_geom_bond_atom_site_label_1
_geom_bond_atom_site_label_2
_geom_bond_distance
_geom_bond_site_symmetry_2
_geom_bond_publ_flag
S1 C6 1.727(2) . ?
S1 C14 1.739(2) . ?
N1 C6 1.338(3) . ?
N1 C8 1.405(3) . ?
C2 C7 1.418(3) . ?
C2 C6 1.421(3) . ?
C2 C4 1.434(3) . ?
C3 C8 1.378(3) . ?
C3 C7 1.440(3) . ?
C3 C11 1.503(3) . ?
C4 C17 1.382(3) . ?
C4 C5 1.472(3) . ?
C5 C14 1.347(3) . ?
C5 C9 1.505(3) . ?
O1 C12 1.350(3) . ?
O1 C1 1.396(3) . ?
C7 C12 1.424(3) . ?
C8 C10 1.492(3) . ?
C9 C28 1.363(4) . ?
C9 C20 1.369(4) . ?
C10 C18 1.371(4) . ?
C10 C16 1.387(4) . ?
C11 C25 1.377(4) . ?
C11 C19 1.394(4) . ?
C12 C15 1.369(4) . ?
C13 C35 1.369(4) . ?
C13 C26 1.389(4) . ?
C13 C14 1.493(3) . ?
C15 C17 1.386(4) . ?
C16 C22 1.372(4) . ?
C18 C23 1.382(4) . ?
C19 C29 1.384(5) . ?
C20 C31 1.392(4) . ?
C21 C36 1.349(6) . ?
C21 C31 1.360(5) . ?
C22 C24 1.373(5) . ?
C23 C24 1.352(5) . ?
C25 C33 1.390(5) . ?
C26 C27 1.389(5) . ?
C27 C30 1.366(5) . ?
C28 C36 1.380(5) . ?
C29 C34 1.338(7) . ?
C30 C32 1.351(5) . ?
C32 C35 1.387(4) . ?
C33 C34 1.379(7) . ?
